data_7202210
loop_
_publ_author_name
'Yang, Qing-Feng'
'Cui, Xiao-Bing'
'Yu, Jie-Hui'
'Lu, Jing'
'Yu, Xiao-Yang'
'Zhang, Xiao'
'Xu, Ji-Qing'
'Hou, Qin'
'Wang, Tie-Gang'

_publ_section_title
;
 A series of metal--organic complexes constructed from in situ
 generated organic amines
;
_journal_issue 11
_journal_name_full CrystEngComm
_journal_page_first 1534
_journal_paper_doi 10.1039/b806980h
_journal_volume 10
_journal_year 2008
_chemical_formula_moiety 'C28 H20 N8 Zn2'
_chemical_formula_sum 'C28 H20 N8 Zn2'
_chemical_formula_weight 599.26
_chemical_name_systematic
;
?
;
_space_group_IT_number 15
_symmetry_cell_setting monoclinic
_symmetry_space_group_name_Hall '-C 2yc'
_symmetry_space_group_name_H-M 'C 1 2/c 1'
_atom_sites_solution_hydrogens geom
_atom_sites_solution_primary direct
_atom_sites_solution_secondary difmap
_audit_creation_method SHELXL-97
_cell_angle_alpha 90.00
_cell_angle_beta 96.37(3)
_cell_angle_gamma 90.00
_cell_formula_units_Z 8
_cell_length_a 16.106(3)
_cell_length_b 16.126(3)
_cell_length_c 19.511(4)
_cell_measurement_temperature 293(2)
_cell_measurement_theta_max 27.47
_cell_measurement_theta_min 3.12
_cell_volume 5036.2(17)
_computing_structure_refinement 'SHELXL-97 (Sheldrick, 1997)'
_computing_structure_solution 'SHELXS-97 (Sheldrick, 1990)'
_diffrn_ambient_temperature 293(2)
_diffrn_measured_fraction_theta_full 0.994
_diffrn_measured_fraction_theta_max 0.994
_diffrn_measurement_device_type 'Rigaku R-AXIS RAPID'
_diffrn_measurement_method '\w scan'
_diffrn_radiation_monochromator graphite
_diffrn_radiation_source 'fine-focus sealed tube'
_diffrn_radiation_type MoK\a
_diffrn_radiation_wavelength 0.71073
_diffrn_reflns_av_R_equivalents 0.0715
_diffrn_reflns_av_sigmaI/netI 0.0627
_diffrn_reflns_limit_h_max 20
_diffrn_reflns_limit_h_min -20
_diffrn_reflns_limit_k_max 20
_diffrn_reflns_limit_k_min -20
_diffrn_reflns_limit_l_max 25
_diffrn_reflns_limit_l_min -21
_diffrn_reflns_number 24425
_diffrn_reflns_theta_full 27.47
_diffrn_reflns_theta_max 27.47
_diffrn_reflns_theta_min 3.12
_exptl_absorpt_coefficient_mu 1.940
_exptl_absorpt_correction_type none
_exptl_crystal_colour colorless
_exptl_crystal_density_diffrn 1.581
_exptl_crystal_density_method 'not measured'
_exptl_crystal_description block
_exptl_crystal_F_000 2432
_exptl_crystal_size_max 0.15
_exptl_crystal_size_mid 0.12
_exptl_crystal_size_min 0.05
_refine_diff_density_max 1.495
_refine_diff_density_min -0.415
_refine_diff_density_rms 0.108
_refine_ls_extinction_method none
_refine_ls_goodness_of_fit_ref 0.998
_refine_ls_hydrogen_treatment constr
_refine_ls_matrix_type full
_refine_ls_number_parameters 344
_refine_ls_number_reflns 5744
_refine_ls_number_restraints 0
_refine_ls_restrained_S_all 0.998
_refine_ls_R_factor_all 0.0936
_refine_ls_R_factor_gt 0.0432
_refine_ls_shift/su_max 0.005
_refine_ls_shift/su_mean 0.001
_refine_ls_structure_factor_coef Fsqd
_refine_ls_weighting_details 'calc w=1/[\s^2^(Fo^2^)+(0.0669P)^2^+0.0000P] where P=(Fo^2^+2Fc^2^)/3'
_refine_ls_weighting_scheme calc
_refine_ls_wR_factor_gt 0.1158
_refine_ls_wR_factor_ref 0.1477
_reflns_number_gt 2734
_reflns_number_total 5744
_reflns_threshold_expression >2sigma(I)
_cod_data_source_file b806980h.txt
_cod_data_source_block 1
_cod_depositor_comments
;
The following automatic conversions were performed:
'_symmetry_cell_setting' value 'Monoclinic' changed to 'monoclinic'
according to '/home/saulius/struct/CIF-dictionaries/cif_core.dic'
dictionary named 'cif_core.dic' version 2.4.1 from 2010-06-29.

Automatic conversion script
Id: cif_fix_enum 1527 2010-12-29 10:47:43Z saulius 
;
_cod_original_sg_symbol_H-M C2/c
_cod_database_code 7202210

loop_
_symmetry_equiv_pos_as_xyz
'x, y, z'
'-x, y, -z+1/2'
'x+1/2, y+1/2, z'
'-x+1/2, y+1/2, -z+1/2'
'-x, -y, -z'
'x, -y, z-1/2'
'-x+1/2, -y+1/2, -z'
'x+1/2, -y+1/2, z-1/2'

loop_
_atom_site_label
_atom_site_type_symbol
_atom_site_fract_x
_atom_site_fract_y
_atom_site_fract_z
_atom_site_U_iso_or_equiv
_atom_site_adp_type
_atom_site_occupancy
_atom_site_symmetry_multiplicity
_atom_site_calc_flag
_atom_site_refinement_flags
_atom_site_disorder_assembly
_atom_site_disorder_group
Zn1 Zn 1.0000 1.09397(4) 0.7500 0.0182(2) Uani 1 2 d S . .
Zn2 Zn 0.75150(2) 0.84265(4) 0.750036(18) 0.01786(19) Uani 1 1 d . . .
Zn3 Zn 1.0000 0.59126(4) 0.7500 0.0181(2) Uani 1 2 d S . .
C1 C 1.1445(2) 1.1987(2) 0.7265(2) 0.0246(8) Uani 1 1 d . . .
H1 H 1.1760 1.1732 0.7634 0.030 Uiso 1 1 calc R . .
C2 C 1.0437(2) 1.22478(19) 0.64706(19) 0.0212(8) Uani 1 1 d . . .
C3 C 1.1054(2) 1.28528(19) 0.64542(19) 0.0220(8) Uani 1 1 d . . .
C4 C 1.0963(3) 1.3513(2) 0.5989(2) 0.0323(10) Uani 1 1 d . . .
H4 H 1.1380 1.3909 0.5970 0.039 Uiso 1 1 calc R . .
C5 C 1.0225(3) 1.3549(2) 0.5561(2) 0.0343(10) Uani 1 1 d . . .
H5 H 1.0137 1.3988 0.5252 0.041 Uiso 1 1 calc R . .
C6 C 0.9601(3) 1.2945(2) 0.5576(2) 0.0352(10) Uani 1 1 d . . .
H6 H 0.9113 1.2989 0.5276 0.042 Uiso 1 1 calc R . .
C7 C 0.9701(2) 1.2286(2) 0.6030(2) 0.0314(9) Uani 1 1 d . . .
H7 H 0.9289 1.1884 0.6040 0.038 Uiso 1 1 calc R . .
C8 C 0.8523(2) 0.9880(2) 0.7255(2) 0.0270(9) Uani 1 1 d . . .
H8 H 0.8304 1.0143 0.7620 0.032 Uiso 1 1 calc R . .
C9 C 0.8703(2) 0.89990(19) 0.64660(19) 0.0215(8) Uani 1 1 d . . .
C10 C 0.9305(2) 0.96260(19) 0.64607(18) 0.0212(8) Uani 1 1 d . . .
C11 C 0.9906(2) 0.9601(2) 0.5998(2) 0.0300(9) Uani 1 1 d . . .
H11 H 1.0295 1.0025 0.5983 0.036 Uiso 1 1 calc R . .
C12 C 0.9902(3) 0.8924(3) 0.5565(2) 0.0371(11) Uani 1 1 d . . .
H12 H 1.0309 0.8882 0.5263 0.045 Uiso 1 1 calc R . .
C13 C 0.9299(3) 0.8298(2) 0.5570(2) 0.0343(10) Uani 1 1 d . . .
H13 H 0.9307 0.7857 0.5264 0.041 Uiso 1 1 calc R . .
C14 C 0.8698(2) 0.8322(2) 0.6014(2) 0.0273(9) Uani 1 1 d . . .
H14 H 0.8300 0.7904 0.6015 0.033 Uiso 1 1 calc R . .
C15 C 0.8987(2) 0.7375(2) 0.7747(2) 0.0258(9) Uani 1 1 d . . .
H15 H 0.9199 0.7639 0.7379 0.031 Uiso 1 1 calc R . .
C16 C 0.8210(2) 0.7101(2) 0.85443(19) 0.0234(8) Uani 1 1 d . . .
C17 C 0.7616(2) 0.7073(2) 0.9010(2) 0.0294(9) Uani 1 1 d . . .
H17 H 0.7220 0.7490 0.9027 0.035 Uiso 1 1 calc R . .
C18 C 0.7642(3) 0.6398(3) 0.9446(2) 0.0363(10) Uani 1 1 d . . .
H18 H 0.7250 0.6356 0.9760 0.044 Uiso 1 1 calc R . .
C19 C 0.8244(3) 0.5774(2) 0.9427(2) 0.0351(10) Uani 1 1 d . . .
H19 H 0.8241 0.5326 0.9728 0.042 Uiso 1 1 calc R . .
C20 C 0.8840(3) 0.5808(2) 0.8974(2) 0.0302(9) Uani 1 1 d . . .
H20 H 0.9240 0.5393 0.8964 0.036 Uiso 1 1 calc R . .
C21 C 0.8823(2) 0.64803(19) 0.85344(19) 0.0222(8) Uani 1 1 d . . .
C22 C 0.8922(2) 0.4463(2) 0.7264(2) 0.0248(8) Uani 1 1 d . . .
H22 H 0.9232 0.4201 0.7632 0.030 Uiso 1 1 calc R . .
C23 C 0.8555(2) 0.53457(19) 0.64583(19) 0.0212(8) Uani 1 1 d . . .
C24 C 0.8475(3) 0.6014(2) 0.5996(2) 0.0301(9) Uani 1 1 d . . .
H24 H 0.8894 0.6410 0.5987 0.036 Uiso 1 1 calc R . .
C25 C 0.7749(3) 0.6056(2) 0.5558(2) 0.0364(11) Uani 1 1 d . . .
H25 H 0.7676 0.6493 0.5246 0.044 Uiso 1 1 calc R . .
C26 C 0.7113(3) 0.5463(2) 0.5562(2) 0.0347(10) Uani 1 1 d . . .
H26 H 0.6629 0.5518 0.5258 0.042 Uiso 1 1 calc R . .
C27 C 0.7195(2) 0.4799(2) 0.6011(2) 0.0268(8) Uani 1 1 d . . .
H27 H 0.6779 0.4400 0.6011 0.032 Uiso 1 1 calc R . .
C28 C 0.7926(2) 0.47489(19) 0.64617(18) 0.0212(8) Uani 1 1 d . . .
N1 N 1.0704(3) 1.1694(2) 0.6989(2) 0.0228(10) Uani 1 1 d . . .
N2 N 1.1695(3) 1.2674(2) 0.6968(2) 0.0223(10) Uani 1 1 d . . .
N3 N 0.8204(3) 0.9170(2) 0.6987(2) 0.0238(10) Uani 1 1 d . . .
N4 N 0.9167(2) 1.0190(2) 0.6974(2) 0.0249(10) Uani 1 1 d . . .
N5 N 0.8176(2) 0.4178(2) 0.6990(2) 0.0227(10) Uani 1 1 d . . .
N6 N 0.9189(2) 0.5145(2) 0.6974(2) 0.0253(10) Uani 1 1 d . . .
N7 N 0.9314(2) 0.6679(2) 0.8015(2) 0.0211(9) Uani 1 1 d . . .
N8 N 0.8337(2) 0.7675(2) 0.8033(2) 0.0218(10) Uani 1 1 d . . .

loop_
_atom_site_aniso_label
_atom_site_aniso_U_11
_atom_site_aniso_U_22
_atom_site_aniso_U_33
_atom_site_aniso_U_23
_atom_site_aniso_U_13
_atom_site_aniso_U_12
Zn1 0.0144(4) 0.0131(3) 0.0274(5) 0.000 0.0039(4) 0.000
Zn2 0.0120(4) 0.0125(3) 0.0295(5) 0.00052(13) 0.0042(3) 0.00019(12)
Zn3 0.0115(4) 0.0158(4) 0.0272(5) 0.000 0.0029(4) 0.000
C1 0.0156(19) 0.0162(16) 0.041(2) 0.0053(16) -0.0025(17) -0.0043(15)
C2 0.0199(18) 0.0189(16) 0.025(2) -0.0024(15) 0.0051(16) -0.0007(14)
C3 0.0191(19) 0.0243(17) 0.023(2) -0.0064(15) 0.0053(16) -0.0038(15)
C4 0.034(2) 0.0277(19) 0.037(3) 0.0036(18) 0.011(2) -0.0052(18)
C5 0.042(3) 0.029(2) 0.032(2) 0.0072(19) 0.003(2) -0.001(2)
C6 0.032(2) 0.039(2) 0.033(3) 0.001(2) -0.004(2) -0.0040(19)
C7 0.027(2) 0.033(2) 0.035(2) -0.0001(18) 0.0039(19) -0.0100(17)
C8 0.025(2) 0.0184(16) 0.041(2) -0.0034(17) 0.0179(19) -0.0059(16)
C9 0.0177(19) 0.0178(15) 0.029(2) 0.0041(15) 0.0050(17) 0.0012(14)
C10 0.0194(18) 0.0206(16) 0.023(2) 0.0009(15) 0.0006(15) 0.0007(15)
C11 0.023(2) 0.034(2) 0.034(2) -0.0010(18) 0.0059(19) -0.0039(17)
C12 0.032(3) 0.047(2) 0.034(3) -0.003(2) 0.013(2) 0.001(2)
C13 0.037(3) 0.035(2) 0.031(3) -0.0086(19) 0.006(2) 0.0041(19)
C14 0.029(2) 0.0232(17) 0.030(2) 0.0000(16) 0.0019(18) -0.0066(16)
C15 0.0204(19) 0.0193(17) 0.039(2) 0.0076(16) 0.0085(18) 0.0055(16)
C16 0.0174(19) 0.0229(17) 0.029(2) -0.0023(15) 0.0008(16) 0.0037(15)
C17 0.021(2) 0.036(2) 0.032(2) -0.0016(18) 0.0066(17) 0.0054(17)
C18 0.033(3) 0.048(2) 0.030(2) 0.005(2) 0.011(2) 0.002(2)
C19 0.041(3) 0.035(2) 0.030(2) 0.0103(19) 0.007(2) -0.001(2)
C20 0.031(2) 0.0264(18) 0.033(2) 0.0025(17) 0.0032(19) 0.0059(17)
C21 0.0172(18) 0.0206(16) 0.029(2) -0.0038(15) 0.0017(16) 0.0002(14)
C22 0.0177(19) 0.0169(16) 0.039(2) 0.0063(16) -0.0015(18) -0.0021(15)
C23 0.0157(18) 0.0211(16) 0.027(2) -0.0046(15) 0.0027(16) -0.0030(14)
C24 0.029(2) 0.0301(19) 0.031(2) 0.0043(17) 0.0025(19) -0.0060(17)
C25 0.041(3) 0.034(2) 0.033(3) 0.0088(19) 0.000(2) -0.003(2)
C26 0.024(2) 0.043(2) 0.035(3) -0.001(2) -0.0059(19) 0.0036(19)
C27 0.021(2) 0.0316(18) 0.028(2) -0.0042(17) 0.0007(17) -0.0040(16)
C28 0.0165(18) 0.0222(16) 0.025(2) -0.0027(15) 0.0037(16) 0.0004(14)
N1 0.022(2) 0.0183(19) 0.029(2) 0.0049(19) 0.005(2) -0.0015(18)
N2 0.022(2) 0.0153(17) 0.029(3) 0.0012(17) 0.003(2) -0.0007(17)
N3 0.019(2) 0.020(2) 0.034(3) -0.0035(19) 0.008(2) -0.0043(18)
N4 0.017(2) 0.0240(19) 0.034(3) -0.0054(18) 0.004(2) -0.0062(18)
N5 0.016(2) 0.022(2) 0.031(3) -0.0023(19) 0.003(2) -0.0054(17)
N6 0.016(2) 0.027(2) 0.032(3) -0.0017(19) 0.001(2) -0.0055(18)
N7 0.018(2) 0.0186(19) 0.028(2) -0.0005(19) 0.008(2) -0.0008(17)
N8 0.019(2) 0.0188(18) 0.029(3) -0.0015(17) 0.005(2) 0.0001(17)

loop_
_atom_type_symbol
_atom_type_description
_atom_type_scat_dispersion_real
_atom_type_scat_dispersion_imag
_atom_type_scat_source
C C 0.0033 0.0016 'International Tables Vol C Tables 4.2.6.8 and 6.1.1.4'
H H 0.0000 0.0000 'International Tables Vol C Tables 4.2.6.8 and 6.1.1.4'
N N 0.0061 0.0033 'International Tables Vol C Tables 4.2.6.8 and 6.1.1.4'
Zn Zn 0.2839 1.4301 'International Tables Vol C Tables 4.2.6.8 and 6.1.1.4'

loop_
_geom_angle_atom_site_label_1
_geom_angle_atom_site_label_2
_geom_angle_atom_site_label_3
_geom_angle
_geom_angle_site_symmetry_1
_geom_angle_site_symmetry_3
_geom_angle_publ_flag
N4 Zn1 N4 105.7(2) . 2_756 ?
N4 Zn1 N1 119.68(16) . . ?
N4 Zn1 N1 103.75(17) 2_756 . ?
N4 Zn1 N1 103.75(16) . 2_756 ?
N4 Zn1 N1 119.68(16) 2_756 2_756 ?
N1 Zn1 N1 105.2(2) . 2_756 ?
N3 Zn2 N5 105.09(19) . 4_656 ?
N3 Zn2 N2 118.71(16) . 3_445 ?
N5 Zn2 N2 104.83(17) 4_656 3_445 ?
N3 Zn2 N8 104.74(17) . . ?
N5 Zn2 N8 119.02(16) 4_656 . ?
N2 Zn2 N8 105.3(2) 3_445 . ?
N6 Zn3 N6 103.4(2) . 2_756 ?
N6 Zn3 N7 119.42(16) . 2_756 ?
N6 Zn3 N7 105.93(16) 2_756 2_756 ?
N6 Zn3 N7 105.93(16) . . ?
N6 Zn3 N7 119.42(16) 2_756 . ?
N7 Zn3 N7 103.7(2) 2_756 . ?
N2 C1 N1 114.7(4) . . ?
N2 C1 H1 122.7 . . ?
N1 C1 H1 122.7 . . ?
N1 C2 C7 131.1(3) . . ?
N1 C2 C3 107.7(3) . . ?
C7 C2 C3 121.1(3) . . ?
N2 C3 C2 108.2(3) . . ?
N2 C3 C4 130.1(3) . . ?
C2 C3 C4 121.7(4) . . ?
C5 C4 C3 116.6(3) . . ?
C5 C4 H4 121.7 . . ?
C3 C4 H4 121.7 . . ?
C4 C5 C6 122.0(4) . . ?
C4 C5 H5 119.0 . . ?
C6 C5 H5 119.0 . . ?
C7 C6 C5 121.1(4) . . ?
C7 C6 H6 119.5 . . ?
C5 C6 H6 119.5 . . ?
C6 C7 C2 117.5(3) . . ?
C6 C7 H7 121.2 . . ?
C2 C7 H7 121.2 . . ?
N4 C8 N3 116.4(4) . . ?
N4 C8 H8 121.8 . . ?
N3 C8 H8 121.8 . . ?
N3 C9 C10 108.6(3) . . ?
N3 C9 C14 130.5(3) . . ?
C10 C9 C14 120.8(3) . . ?
N4 C10 C11 131.5(3) . . ?
N4 C10 C9 107.5(3) . . ?
C11 C10 C9 121.0(3) . . ?
C12 C11 C10 117.6(3) . . ?
C12 C11 H11 121.2 . . ?
C10 C11 H11 121.2 . . ?
C11 C12 C13 121.4(4) . . ?
C11 C12 H12 119.3 . . ?
C13 C12 H12 119.3 . . ?
C14 C13 C12 121.6(4) . . ?
C14 C13 H13 119.2 . . ?
C12 C13 H13 119.2 . . ?
C13 C14 C9 117.6(3) . . ?
C13 C14 H14 121.2 . . ?
C9 C14 H14 121.2 . . ?
N7 C15 N8 116.1(4) . . ?
N7 C15 H15 122.0 . . ?
N8 C15 H15 122.0 . . ?
C17 C16 N8 131.0(3) . . ?
C17 C16 C21 121.3(3) . . ?
N8 C16 C21 107.7(3) . . ?
C18 C17 C16 116.9(3) . . ?
C18 C17 H17 121.5 . . ?
C16 C17 H17 121.5 . . ?
C17 C18 C19 121.7(4) . . ?
C17 C18 H18 119.2 . . ?
C19 C18 H18 119.2 . . ?
C20 C19 C18 121.4(4) . . ?
C20 C19 H19 119.3 . . ?
C18 C19 H19 119.3 . . ?
C19 C20 C21 117.6(3) . . ?
C19 C20 H20 121.2 . . ?
C21 C20 H20 121.2 . . ?
C20 C21 N7 131.3(3) . . ?
C20 C21 C16 121.1(3) . . ?
N7 C21 C16 107.6(3) . . ?
N6 C22 N5 115.6(4) . . ?
N6 C22 H22 122.2 . . ?
N5 C22 H22 122.2 . . ?
N6 C23 C28 108.1(3) . . ?
N6 C23 C24 130.8(3) . . ?
C28 C23 C24 121.1(3) . . ?
C25 C24 C23 116.7(3) . . ?
C25 C24 H24 121.6 . . ?
C23 C24 H24 121.6 . . ?
C24 C25 C26 122.4(4) . . ?
C24 C25 H25 118.8 . . ?
C26 C25 H25 118.8 . . ?
C27 C26 C25 120.9(4) . . ?
C27 C26 H26 119.5 . . ?
C25 C26 H26 119.5 . . ?
C26 C27 C28 117.5(3) . . ?
C26 C27 H27 121.3 . . ?
C28 C27 H27 121.3 . . ?
C27 C28 C23 121.3(3) . . ?
C27 C28 N5 130.9(3) . . ?
C23 C28 N5 107.7(3) . . ?
C1 N1 C2 104.9(3) . . ?
C1 N1 Zn1 122.9(3) . . ?
C2 N1 Zn1 127.5(3) . . ?
C1 N2 C3 104.5(4) . . ?
C1 N2 Zn2 119.6(3) . 3 ?
C3 N2 Zn2 130.2(3) . 3 ?
C8 N3 C9 103.2(3) . . ?
C8 N3 Zn2 122.2(3) . . ?
C9 N3 Zn2 130.6(3) . . ?
C8 N4 C10 104.3(3) . . ?
C8 N4 Zn1 121.7(3) . . ?
C10 N4 Zn1 127.8(3) . . ?
C22 N5 C28 103.8(3) . . ?
C22 N5 Zn2 122.5(3) . 4_646 ?
C28 N5 Zn2 129.4(3) . 4_646 ?
C22 N6 C23 104.8(3) . . ?
C22 N6 Zn3 121.2(3) . . ?
C23 N6 Zn3 127.8(3) . . ?
C15 N7 C21 104.5(3) . . ?
C15 N7 Zn3 122.9(3) . . ?
C21 N7 Zn3 127.9(2) . . ?
C15 N8 C16 104.1(3) . . ?
C15 N8 Zn2 120.6(3) . . ?
C16 N8 Zn2 129.4(3) . . ?

loop_
_geom_bond_atom_site_label_1
_geom_bond_atom_site_label_2
_geom_bond_distance
_geom_bond_site_symmetry_2
_geom_bond_publ_flag
Zn1 N4 2.002(4) . ?
Zn1 N4 2.002(4) 2_756 ?
Zn1 N1 2.003(3) . ?
Zn1 N1 2.003(3) 2_756 ?
Zn2 N3 1.980(4) . ?
Zn2 N5 1.986(3) 4_656 ?
Zn2 N2 1.998(4) 3_445 ?
Zn2 N8 1.999(4) . ?
Zn3 N6 1.999(4) . ?
Zn3 N6 1.999(4) 2_756 ?
Zn3 N7 2.000(3) 2_756 ?
Zn3 N7 2.000(3) . ?
C1 N2 1.332(5) . ?
C1 N1 1.340(5) . ?
C1 H1 0.9300 . ?
C2 N1 1.382(5) . ?
C2 C7 1.387(5) . ?
C2 C3 1.395(4) . ?
C3 N2 1.387(5) . ?
C3 C4 1.396(5) . ?
C4 C5 1.376(6) . ?
C4 H4 0.9300 . ?
C5 C6 1.402(6) . ?
C5 H5 0.9300 . ?
C6 C7 1.380(6) . ?
C6 H6 0.9300 . ?
C7 H7 0.9300 . ?
C8 N4 1.325(5) . ?
C8 N3 1.338(5) . ?
C8 H8 0.9300 . ?
C9 N3 1.392(5) . ?
C9 C10 1.402(4) . ?
C9 C14 1.403(5) . ?
C10 N4 1.389(5) . ?
C10 C11 1.395(5) . ?
C11 C12 1.380(5) . ?
C11 H11 0.9300 . ?
C12 C13 1.402(6) . ?
C12 H12 0.9300 . ?
C13 C14 1.369(5) . ?
C13 H13 0.9300 . ?
C14 H14 0.9300 . ?
C15 N7 1.322(5) . ?
C15 N8 1.332(5) . ?
C15 H15 0.9300 . ?
C16 C17 1.392(5) . ?
C16 N8 1.392(5) . ?
C16 C21 1.407(4) . ?
C17 C18 1.379(6) . ?
C17 H17 0.9300 . ?
C18 C19 1.401(6) . ?
C18 H18 0.9300 . ?
C19 C20 1.377(5) . ?
C19 H19 0.9300 . ?
C20 C21 1.381(5) . ?
C20 H20 0.9300 . ?
C21 N7 1.391(5) . ?
C22 N6 1.329(5) . ?
C22 N5 1.341(5) . ?
C22 H22 0.9300 . ?
C23 N6 1.390(5) . ?
C23 C28 1.399(4) . ?
C23 C24 1.402(5) . ?
C24 C25 1.372(6) . ?
C24 H24 0.9300 . ?
C25 C26 1.402(6) . ?
C25 H25 0.9300 . ?
C26 C27 1.381(5) . ?
C26 H26 0.9300 . ?
C27 C28 1.391(5) . ?
C27 H27 0.9300 . ?
C28 N5 1.407(5) . ?
N2 Zn2 1.998(4) 3 ?
N5 Zn2 1.986(3) 4_646 ?

loop_
_geom_torsion_atom_site_label_1
_geom_torsion_atom_site_label_2
_geom_torsion_atom_site_label_3
_geom_torsion_atom_site_label_4
_geom_torsion
_geom_torsion_site_symmetry_1
_geom_torsion_site_symmetry_2
_geom_torsion_site_symmetry_3
_geom_torsion_site_symmetry_4
_geom_torsion_publ_flag
N1 C2 C3 N2 -0.7(4) . . . . ?
C7 C2 C3 N2 177.3(3) . . . . ?
N1 C2 C3 C4 -179.0(3) . . . . ?
C7 C2 C3 C4 -1.0(5) . . . . ?
N2 C3 C4 C5 -176.2(4) . . . . ?
C2 C3 C4 C5 1.7(5) . . . . ?
C3 C4 C5 C6 -1.4(6) . . . . ?
C4 C5 C6 C7 0.5(6) . . . . ?
C5 C6 C7 C2 0.3(6) . . . . ?
N1 C2 C7 C6 177.5(4) . . . . ?
C3 C2 C7 C6 0.0(5) . . . . ?
N3 C9 C10 N4 -0.9(4) . . . . ?
C14 C9 C10 N4 -178.2(4) . . . . ?
N3 C9 C10 C11 178.4(4) . . . . ?
C14 C9 C10 C11 1.1(5) . . . . ?
N4 C10 C11 C12 176.9(4) . . . . ?
C9 C10 C11 C12 -2.2(6) . . . . ?
C10 C11 C12 C13 2.3(6) . . . . ?
C11 C12 C13 C14 -1.3(7) . . . . ?
C12 C13 C14 C9 0.2(6) . . . . ?
N3 C9 C14 C13 -176.7(4) . . . . ?
C10 C9 C14 C13 -0.1(6) . . . . ?
N8 C16 C17 C18 178.2(4) . . . . ?
C21 C16 C17 C18 -1.8(6) . . . . ?
C16 C17 C18 C19 0.8(6) . . . . ?
C17 C18 C19 C20 0.2(7) . . . . ?
C18 C19 C20 C21 -0.2(6) . . . . ?
C19 C20 C21 N7 -177.9(4) . . . . ?
C19 C20 C21 C16 -0.9(6) . . . . ?
C17 C16 C21 C20 2.0(5) . . . . ?
N8 C16 C21 C20 -178.0(4) . . . . ?
C17 C16 C21 N7 179.6(4) . . . . ?
N8 C16 C21 N7 -0.4(4) . . . . ?
N6 C23 C24 C25 -177.6(4) . . . . ?
C28 C23 C24 C25 0.7(5) . . . . ?
C23 C24 C25 C26 -0.2(6) . . . . ?
C24 C25 C26 C27 -0.6(6) . . . . ?
C25 C26 C27 C28 0.9(6) . . . . ?
C26 C27 C28 C23 -0.4(5) . . . . ?
C26 C27 C28 N5 177.0(4) . . . . ?
N6 C23 C28 C27 178.3(3) . . . . ?
C24 C23 C28 C27 -0.4(5) . . . . ?
N6 C23 C28 N5 0.3(4) . . . . ?
C24 C23 C28 N5 -178.3(3) . . . . ?
N2 C1 N1 C2 -1.1(5) . . . . ?
N2 C1 N1 Zn1 -158.4(3) . . . . ?
C7 C2 N1 C1 -176.7(4) . . . . ?
C3 C2 N1 C1 1.1(4) . . . . ?
C7 C2 N1 Zn1 -20.9(6) . . . . ?
C3 C2 N1 Zn1 156.9(3) . . . . ?
N4 Zn1 N1 C1 -156.0(3) . . . . ?
N4 Zn1 N1 C1 -38.6(3) 2_756 . . . ?
N1 Zn1 N1 C1 87.9(3) 2_756 . . . ?
N4 Zn1 N1 C2 52.1(4) . . . . ?
N4 Zn1 N1 C2 169.5(3) 2_756 . . . ?
N1 Zn1 N1 C2 -63.9(3) 2_756 . . . ?
N1 C1 N2 C3 0.7(5) . . . . ?
N1 C1 N2 Zn2 156.7(3) . . . 3 ?
C2 C3 N2 C1 0.0(4) . . . . ?
C4 C3 N2 C1 178.1(4) . . . . ?
C2 C3 N2 Zn2 -152.3(3) . . . 3 ?
C4 C3 N2 Zn2 25.8(6) . . . 3 ?
N4 C8 N3 C9 -0.1(5) . . . . ?
N4 C8 N3 Zn2 159.5(3) . . . . ?
C10 C9 N3 C8 0.6(4) . . . . ?
C14 C9 N3 C8 177.6(4) . . . . ?
C10 C9 N3 Zn2 -156.6(3) . . . . ?
C14 C9 N3 Zn2 20.4(7) . . . . ?
N5 Zn2 N3 C8 37.8(3) 4_656 . . . ?
N2 Zn2 N3 C8 154.6(3) 3_445 . . . ?
N8 Zn2 N3 C8 -88.4(4) . . . . ?
N5 Zn2 N3 C9 -168.7(5) 4_656 . . . ?
N2 Zn2 N3 C9 -52.0(5) 3_445 . . . ?
N8 Zn2 N3 C9 65.1(4) . . . . ?
N3 C8 N4 C10 -0.4(5) . . . . ?
N3 C8 N4 Zn1 -154.9(3) . . . . ?
C11 C10 N4 C8 -178.4(4) . . . . ?
C9 C10 N4 C8 0.8(4) . . . . ?
C11 C10 N4 Zn1 -26.1(6) . . . . ?
C9 C10 N4 Zn1 153.1(3) . . . . ?
N4 Zn1 N4 C8 85.0(3) 2_756 . . . ?
N1 Zn1 N4 C8 -158.6(3) . . . . ?
N1 Zn1 N4 C8 -41.8(4) 2_756 . . . ?
N4 Zn1 N4 C10 -63.1(3) 2_756 . . . ?
N1 Zn1 N4 C10 53.3(4) . . . . ?
N1 Zn1 N4 C10 170.1(4) 2_756 . . . ?
N6 C22 N5 C28 -0.5(5) . . . . ?
N6 C22 N5 Zn2 -159.3(3) . . . 4_646 ?
C27 C28 N5 C22 -177.6(4) . . . . ?
C23 C28 N5 C22 0.1(4) . . . . ?
C27 C28 N5 Zn2 -20.9(6) . . . 4_646 ?
C23 C28 N5 Zn2 156.8(3) . . . 4_646 ?
N5 C22 N6 C23 0.7(5) . . . . ?
N5 C22 N6 Zn3 154.9(3) . . . . ?
C28 C23 N6 C22 -0.6(4) . . . . ?
C24 C23 N6 C22 177.9(4) . . . . ?
C28 C23 N6 Zn3 -152.6(3) . . . . ?
C24 C23 N6 Zn3 25.9(6) . . . . ?
N6 Zn3 N6 C22 41.1(3) 2_756 . . . ?
N7 Zn3 N6 C22 158.3(3) 2_756 . . . ?
N7 Zn3 N6 C22 -85.3(3) . . . . ?
N6 Zn3 N6 C23 -171.0(4) 2_756 . . . ?
N7 Zn3 N6 C23 -53.8(4) 2_756 . . . ?
N7 Zn3 N6 C23 62.6(4) . . . . ?
N8 C15 N7 C21 0.9(5) . . . . ?
N8 C15 N7 Zn3 158.2(3) . . . . ?
C20 C21 N7 C15 177.1(4) . . . . ?
C16 C21 N7 C15 -0.3(4) . . . . ?
C20 C21 N7 Zn3 21.3(7) . . . . ?
C16 C21 N7 Zn3 -156.1(3) . . . . ?
N6 Zn3 N7 C15 -87.5(4) . . . . ?
N6 Zn3 N7 C15 156.5(3) 2_756 . . . ?
N7 Zn3 N7 C15 39.0(3) 2_756 . . . ?
N6 Zn3 N7 C21 64.3(4) . . . . ?
N6 Zn3 N7 C21 -51.7(4) 2_756 . . . ?
N7 Zn3 N7 C21 -169.2(5) 2_756 . . . ?
N7 C15 N8 C16 -1.1(5) . . . . ?
N7 C15 N8 Zn2 -156.3(3) . . . . ?
C17 C16 N8 C15 -179.2(4) . . . . ?
C21 C16 N8 C15 0.8(4) . . . . ?
C17 C16 N8 Zn2 -27.0(6) . . . . ?
C21 C16 N8 Zn2 153.0(3) . . . . ?
N3 Zn2 N8 C15 -40.6(4) . . . . ?
N5 Zn2 N8 C15 -157.6(3) 4_656 . . . ?
N2 Zn2 N8 C15 85.4(3) 3_445 . . . ?
N3 Zn2 N8 C16 171.2(3) . . . . ?
N5 Zn2 N8 C16 54.2(4) 4_656 . . . ?
N2 Zn2 N8 C16 -62.9(4) 3_445 . . . ?
